data_7705005
loop_
_publ_author_name
'Gallego, Ana M.'
'Pe\~nas-Defrutos, Marconi N'
'Marcos-Ayuso, Guillermo'
'Martin-Alvarez, Jose M'
'Mart\'inez-Ilarduya, Jes\'us M'
'Espinet, Pablo'

_publ_section_title
;
 Experimental study of speciation and mechanistic implications when using
 chelating ligands in aryl-alkynyl Stille coupling.
;
_journal_issue 32
_journal_name_full 'Dalton transactions (Cambridge, England : 2003)'
_journal_page_first 11336
_journal_page_last 11345
_journal_paper_doi 10.1039/d0dt02335c
_journal_volume 49
_journal_year 2020
_chemical_formula_moiety 'C80 H56 Cl6 F6 Fe2 P4 Pd2, 2(C H2 Cl2)'
_chemical_formula_sum 'C82 H60 Cl10 F6 Fe2 P4 Pd2'
_chemical_formula_weight 1962.18
_space_group_crystal_system triclinic
_space_group_IT_number 2
_space_group_name_Hall '-P 1'
_space_group_name_H-M_alt 'P -1'
_atom_sites_solution_hydrogens geom
_atom_sites_solution_primary iterative
_audit_creation_date 2020-04-29
_audit_creation_method
;
Olex2 1.2
(compiled 2018.05.29 svn.r3508 for OlexSys, GUI svn.r5506)
;
_audit_update_record
;
2020-04-28 deposited with the CCDC.	2020-08-03 downloaded from the CCDC.
;
_cell_angle_alpha 102.276(6)
_cell_angle_beta 104.322(6)
_cell_angle_gamma 114.833(7)
_cell_formula_units_Z 1
_cell_length_a 12.1035(8)
_cell_length_b 13.6408(11)
_cell_length_c 14.2807(9)
_cell_measurement_reflns_used 2071
_cell_measurement_temperature 294
_cell_measurement_theta_max 23.1860
_cell_measurement_theta_min 3.4110
_cell_volume 1934.3(3)
_computing_cell_refinement 'CrysAlisPro 1.171.39.45g (Rigaku OD, 2018)'
_computing_data_collection 'CrysAlisPro 1.171.39.45g (Rigaku OD, 2018)'
_computing_data_reduction 'CrysAlisPro 1.171.39.45g (Rigaku OD, 2018)'
_computing_molecular_graphics 'Olex2 (Dolomanov et al., 2009)'
_computing_publication_material 'Olex2 (Dolomanov et al., 2009)'
_computing_structure_refinement 'ShelXL (Sheldrick, 2015)'
_computing_structure_solution 'olex2.solve (Bourhis et al., 2015)'
_diffrn_ambient_temperature 294.0
_diffrn_detector 'CCD plate'
_diffrn_detector_area_resol_mean 10.4757
_diffrn_detector_type Atlas
_diffrn_measured_fraction_theta_full 0.990
_diffrn_measured_fraction_theta_max 0.809
_diffrn_measurement_details
;
List of Runs (angles in degrees, time in seconds):

  # Type    Start    End  Width  t~exp~   \w     \q     \k     \f   Frames
#--------------------------------------------------------------------------
  1  \w    -36.00  62.00   1.00   63.38    --  -10.56  57.00 -60.00   98
  2  \w    -76.00  16.00   1.00   63.38    --  -10.56 -57.00 150.00   92
  3  \w     34.00  99.00   1.00   63.38    --   12.20-178.00 150.00   65
;
_diffrn_measurement_device 'four-circle diffractometer'
_diffrn_measurement_device_type 'SuperNova, Dual, Cu at home/near, Atlas'
_diffrn_measurement_method '\w scans'
_diffrn_orient_matrix_type 'CrysAlisPro convention (1999,Acta A55,543-557)'
_diffrn_orient_matrix_UB_11 -0.0118012000
_diffrn_orient_matrix_UB_12 0.0453101000
_diffrn_orient_matrix_UB_13 -0.0065169000
_diffrn_orient_matrix_UB_21 0.0514174000
_diffrn_orient_matrix_UB_22 0.0386200000
_diffrn_orient_matrix_UB_23 0.0486926000
_diffrn_orient_matrix_UB_31 0.0457046000
_diffrn_orient_matrix_UB_32 0.0150650000
_diffrn_orient_matrix_UB_33 -0.0246057000
_diffrn_radiation_monochromator mirror
_diffrn_radiation_probe x-ray
_diffrn_radiation_type MoK\a
_diffrn_radiation_wavelength 0.71073
_diffrn_reflns_av_R_equivalents 0.0655
_diffrn_reflns_av_unetI/netI 0.1868
_diffrn_reflns_Laue_measured_fraction_full 0.990
_diffrn_reflns_Laue_measured_fraction_max 0.809
_diffrn_reflns_limit_h_max 15
_diffrn_reflns_limit_h_min -16
_diffrn_reflns_limit_k_max 18
_diffrn_reflns_limit_k_min -13
_diffrn_reflns_limit_l_max 19
_diffrn_reflns_limit_l_min -19
_diffrn_reflns_number 13550
_diffrn_reflns_point_group_measured_fraction_full 0.990
_diffrn_reflns_point_group_measured_fraction_max 0.809
_diffrn_reflns_theta_full 25.242
_diffrn_reflns_theta_max 29.623
_diffrn_reflns_theta_min 3.306
_diffrn_source 'micro-focus sealed X-ray tube'
_diffrn_source_type 'SuperNova (Mo) X-ray Source'
_exptl_absorpt_coefficient_mu 1.314
_exptl_absorpt_correction_T_max 1.000
_exptl_absorpt_correction_T_min 0.747
_exptl_absorpt_correction_type gaussian
_exptl_absorpt_process_details
;
CrysAlisPro 1.171.39.45g (Rigaku Oxford Diffraction, 2018)
Numerical absorption correction based on gaussian integration over
			a multifaceted crystal model
Empirical absorption correction using spherical harmonics,
 implemented in SCALE3 ABSPACK scaling algorithm.
;
_exptl_crystal_colour yellow
_exptl_crystal_colour_primary yellow
_exptl_crystal_density_diffrn 1.684
_exptl_crystal_description irregular
_exptl_crystal_F_000 980
_exptl_crystal_size_max 0.162
_exptl_crystal_size_mid 0.089
_exptl_crystal_size_min 0.043
_refine_diff_density_max 0.800
_refine_diff_density_min -1.042
_refine_diff_density_rms 0.140
_refine_ls_extinction_method none
_refine_ls_goodness_of_fit_ref 1.074
_refine_ls_hydrogen_treatment constr
_refine_ls_matrix_type full
_refine_ls_number_parameters 478
_refine_ls_number_reflns 8808
_refine_ls_number_restraints 0
_refine_ls_restrained_S_all 1.074
_refine_ls_R_factor_all 0.1923
_refine_ls_R_factor_gt 0.0882
_refine_ls_shift/su_max 0.000
_refine_ls_shift/su_mean 0.000
_refine_ls_structure_factor_coef Fsqd
_refine_ls_weighting_details 'w=1/[\s^2^(Fo^2^)+(0.0184P)^2^] where P=(Fo^2^+2Fc^2^)/3'
_refine_ls_weighting_scheme calc
_refine_ls_wR_factor_gt 0.1101
_refine_ls_wR_factor_ref 0.1526
_reflns_Friedel_coverage 0.000
_reflns_number_gt 4223
_reflns_number_total 8808
_reflns_threshold_expression 'I > 2\s(I)'
_cod_data_source_file d0dt02335c2.cif
_cod_data_source_block 2b-dim
_cod_depositor_comments 'Adding full bibliography for 7705001--7705006.cif.'
_cod_database_code 7705005
_shelx_shelxl_version_number 2014/7
_chemical_oxdiff_formula 'C80 H56 Cl3 F3 Fe2 P4 Pd2'
_chemical_oxdiff_usercomment orange
_shelx_space_group_comment
;
The symmetry employed for this shelxl refinement is uniquely defined
by the following loop, which should always be used as a source of
symmetry information in preference to the above space-group names.
They are only intended as comments.
;
_reflns_odcompleteness_completeness 98.56
_reflns_odcompleteness_iscentric 1
_reflns_odcompleteness_theta 26.32
_olex2_refinement_description
;
1. Fixed Uiso
 At 1.2 times of:
  All C(H) groups, All C(H,H) groups
2.a Secondary CH2 refined with riding coordinates:
 C81(H81A,H81B)
2.b Aromatic/amide H refined with riding coordinates:
 C22(H22), C23(H23), C24(H24), C25(H25), C26(H26), C32(H32), C33(H33),
 C34(H34), C35(H35), C36(H36), C42(H42), C43(H43), C44(H44), C45(H45), C46(H46),
  C52(H52), C53(H53), C54(H54), C55(H55), C56(H56), C62(H62), C63(H63),
 C64(H64), C65(H65), C67(H67), C68(H68), C69(H69), C70(H70)
;
_olex2_submission_special_instructions 'No special instructions were received'
_oxdiff_exptl_absorpt_empirical_details
;
Empirical correction (ABSPACK) includes:
- Absorption correction using spherical harmonics
- Frame scaling
;
_oxdiff_exptl_absorpt_empirical_full_max 1.244
_oxdiff_exptl_absorpt_empirical_full_min 0.796

loop_
_space_group_symop_operation_xyz
'x, y, z'
'-x, -y, -z'

loop_
_atom_site_label
_atom_site_type_symbol
_atom_site_fract_x
_atom_site_fract_y
_atom_site_fract_z
_atom_site_U_iso_or_equiv
_atom_site_adp_type
_atom_site_occupancy
_atom_site_site_symmetry_order
_atom_site_calc_flag
_atom_site_refinement_flags_posn
_atom_site_refinement_flags_adp
_atom_site_refinement_flags_occupancy
_atom_site_disorder_assembly
_atom_site_disorder_group
Cl1 Cl 0.68778(19) 0.55481(16) 0.64457(18) 0.0429(6) Uani 1 1 d . . . . .
Fe1 Fe 0.30794(10) 0.37423(9) 0.62404(9) 0.0338(3) Uani 1 1 d . . . . .
P1 P 0.15897(18) 0.17731(16) 0.36509(18) 0.0316(5) Uani 1 1 d . . . . .
Pd1 Pd 0.70949(6) 0.73410(5) 0.72254(5) 0.03278(19) Uani 1 1 d . . . . .
P2 P 0.57963(18) 0.64534(16) 0.80732(17) 0.0310(5) Uani 1 1 d . . . . .
C11 C 0.7127(7) 0.8824(6) 0.7867(7) 0.034(2) Uani 1 1 d . . . . .
C12 C 0.7909(8) 0.9540(7) 0.8901(8) 0.043(2) Uani 1 1 d . . . . .
F12 F 0.8622(4) 0.9209(4) 0.9497(4) 0.0595(15) Uani 1 1 d . . . . .
C13 C 0.8010(8) 1.0588(8) 0.9347(8) 0.052(3) Uani 1 1 d . . . . .
Cl13 Cl 0.8932(3) 1.1419(2) 1.0633(2) 0.0846(10) Uani 1 1 d . . . . .
C14 C 0.7353(10) 1.0959(8) 0.8735(10) 0.061(3) Uani 1 1 d . . . . .
F14 F 0.7465(6) 1.2012(4) 0.9121(6) 0.090(2) Uani 1 1 d . . . . .
C15 C 0.6522(9) 1.0298(8) 0.7712(9) 0.053(3) Uani 1 1 d . . . . .
Cl15 Cl 0.5702(3) 1.0769(3) 0.6942(3) 0.0897(11) Uani 1 1 d . . . . .
C16 C 0.6442(8) 0.9221(8) 0.7325(8) 0.048(3) Uani 1 1 d . . . . .
F16 F 0.5647(5) 0.8575(4) 0.6313(5) 0.0596(15) Uani 1 1 d . . . . .
C21 C 0.0976(7) 0.0220(6) 0.3252(7) 0.034(2) Uani 1 1 d . . . . .
C22 C 0.1477(8) -0.0255(6) 0.3876(7) 0.044(2) Uani 1 1 d . . . . .
H22 H 0.2104 0.0217 0.4541 0.053 Uiso 1 1 calc R . . . .
C23 C 0.1059(9) -0.1434(8) 0.3526(9) 0.057(3) Uani 1 1 d . . . . .
H23 H 0.1398 -0.1748 0.3958 0.068 Uiso 1 1 calc R . . . .
C24 C 0.0153(9) -0.2124(8) 0.2551(9) 0.060(3) Uani 1 1 d . . . . .
H24 H -0.0131 -0.2912 0.2311 0.071 Uiso 1 1 calc R . . . .
C25 C -0.0336(8) -0.1653(7) 0.1928(8) 0.059(3) Uani 1 1 d . . . . .
H25 H -0.0956 -0.2127 0.1261 0.070 Uiso 1 1 calc R . . . .
C26 C 0.0071(8) -0.0489(7) 0.2268(8) 0.048(2) Uani 1 1 d . . . . .
H26 H -0.0269 -0.0183 0.1829 0.058 Uiso 1 1 calc R . . . .
C31 C 0.0060(7) 0.1808(6) 0.3485(6) 0.035(2) Uani 1 1 d . . . . .
C32 C -0.0917(7) 0.1006(7) 0.3712(7) 0.044(2) Uani 1 1 d . . . . .
H32 H -0.0800 0.0443 0.3919 0.053 Uiso 1 1 calc R . . . .
C33 C -0.2057(9) 0.1050(9) 0.3627(8) 0.058(3) Uani 1 1 d . . . . .
H33 H -0.2714 0.0506 0.3765 0.070 Uiso 1 1 calc R . . . .
C34 C -0.2219(9) 0.1878(9) 0.3347(8) 0.065(3) Uani 1 1 d . . . . .
H34 H -0.2988 0.1900 0.3299 0.078 Uiso 1 1 calc R . . . .
C35 C -0.1272(9) 0.2693(9) 0.3131(8) 0.065(3) Uani 1 1 d . . . . .
H35 H -0.1391 0.3266 0.2946 0.078 Uiso 1 1 calc R . . . .
C36 C -0.0146(8) 0.2641(7) 0.3193(7) 0.045(2) Uani 1 1 d . . . . .
H36 H 0.0491 0.3178 0.3035 0.054 Uiso 1 1 calc R . . . .
C41 C 0.5565(7) 0.7373(6) 0.9040(7) 0.034(2) Uani 1 1 d . . . . .
C42 C 0.6407(8) 0.7876(7) 1.0072(8) 0.045(2) Uani 1 1 d . . . . .
H42 H 0.7064 0.7694 1.0284 0.054 Uiso 1 1 calc R . . . .
C43 C 0.6294(9) 0.8640(7) 1.0792(8) 0.056(3) Uani 1 1 d . . . . .
H43 H 0.6890 0.8991 1.1475 0.067 Uiso 1 1 calc R . . . .
C44 C 0.5329(10) 0.8870(8) 1.0505(9) 0.062(3) Uani 1 1 d . . . . .
H44 H 0.5240 0.9370 1.0996 0.075 Uiso 1 1 calc R . . . .
C45 C 0.4452(9) 0.8379(8) 0.9486(9) 0.053(3) Uani 1 1 d . . . . .
H45 H 0.3775 0.8543 0.9297 0.064 Uiso 1 1 calc R . . . .
C46 C 0.4587(8) 0.7644(7) 0.8752(8) 0.046(2) Uani 1 1 d . . . . .
H46 H 0.4016 0.7331 0.8063 0.055 Uiso 1 1 calc R . . . .
C51 C 0.6499(7) 0.5759(6) 0.8781(6) 0.034(2) Uani 1 1 d . . . . .
C52 C 0.5771(8) 0.4854(7) 0.9058(8) 0.054(3) Uani 1 1 d . . . . .
H52 H 0.4872 0.4571 0.8876 0.065 Uiso 1 1 calc R . . . .
C53 C 0.6369(10) 0.4370(8) 0.9600(8) 0.063(3) Uani 1 1 d . . . . .
H53 H 0.5858 0.3743 0.9754 0.076 Uiso 1 1 calc R . . . .
C54 C 0.7678(10) 0.4783(8) 0.9912(8) 0.063(3) Uani 1 1 d . . . . .
H54 H 0.8069 0.4459 1.0291 0.075 Uiso 1 1 calc R . . . .
C55 C 0.8420(9) 0.5687(9) 0.9664(8) 0.060(3) Uani 1 1 d . . . . .
H55 H 0.9323 0.5976 0.9873 0.072 Uiso 1 1 calc R . . . .
C56 C 0.7842(8) 0.6179(7) 0.9102(7) 0.048(2) Uani 1 1 d . . . . .
H56 H 0.8360 0.6795 0.8940 0.058 Uiso 1 1 calc R . . . .
C61 C 0.2479(7) 0.2293(6) 0.5009(7) 0.032(2) Uani 1 1 d . . . . .
C62 C 0.1985(8) 0.1995(6) 0.5804(7) 0.042(2) Uani 1 1 d . . . . .
H62 H 0.1105 0.1584 0.5715 0.050 Uiso 1 1 calc R . . . .
C63 C 0.3072(8) 0.2438(7) 0.6723(7) 0.046(2) Uani 1 1 d . . . . .
H63 H 0.3039 0.2369 0.7351 0.056 Uiso 1 1 calc R . . . .
C64 C 0.4210(8) 0.3002(7) 0.6536(8) 0.049(2) Uani 1 1 d . . . . .
H64 H 0.5064 0.3371 0.7023 0.059 Uiso 1 1 calc R . . . .
C65 C 0.3877(7) 0.2930(6) 0.5511(7) 0.039(2) Uani 1 1 d . . . . .
H65 H 0.4467 0.3244 0.5203 0.047 Uiso 1 1 calc R . . . .
C66 C 0.4128(7) 0.5446(6) 0.7179(7) 0.034(2) Uani 1 1 d . . . . .
C67 C 0.2973(7) 0.4845(7) 0.7381(7) 0.044(2) Uani 1 1 d . . . . .
H67 H 0.2960 0.4776 0.8013 0.052 Uiso 1 1 calc R . . . .
C68 C 0.1871(8) 0.4380(7) 0.6474(7) 0.043(2) Uani 1 1 d . . . . .
H68 H 0.1000 0.3946 0.6397 0.052 Uiso 1 1 calc R . . . .
C69 C 0.2307(7) 0.4684(6) 0.5691(7) 0.042(2) Uani 1 1 d . . . . .
H69 H 0.1774 0.4478 0.5009 0.050 Uiso 1 1 calc R . . . .
C70 C 0.3677(7) 0.5345(6) 0.6124(7) 0.038(2) Uani 1 1 d . . . . .
H70 H 0.4210 0.5669 0.5779 0.046 Uiso 1 1 calc R . . . .
C81 C 0.8018(10) 0.3818(10) 0.7178(10) 0.092(4) Uani 1 1 d . . . . .
H81A H 0.7499 0.4165 0.7333 0.111 Uiso 1 1 calc R . . . .
H81B H 0.7854 0.3203 0.7457 0.111 Uiso 1 1 calc R . . . .
Cl82 Cl 0.7556(6) 0.3245(4) 0.5833(4) 0.208(3) Uani 1 1 d . . . . .
Cl83 Cl 0.9672(4) 0.4852(3) 0.7744(4) 0.1293(16) Uani 1 1 d . . . . .

loop_
_atom_site_aniso_label
_atom_site_aniso_U_11
_atom_site_aniso_U_22
_atom_site_aniso_U_33
_atom_site_aniso_U_23
_atom_site_aniso_U_13
_atom_site_aniso_U_12
Cl1 0.0506(12) 0.0312(10) 0.0406(15) 0.0081(10) 0.0228(11) 0.0142(10)
Fe1 0.0331(6) 0.0311(6) 0.0250(8) 0.0047(5) 0.0116(6) 0.0079(5)
P1 0.0298(10) 0.0259(10) 0.0276(14) 0.0056(10) 0.0110(10) 0.0059(9)
Pd1 0.0348(3) 0.0273(3) 0.0263(4) 0.0054(3) 0.0137(3) 0.0080(3)
P2 0.0343(11) 0.0280(11) 0.0213(14) 0.0044(9) 0.0126(10) 0.0086(9)
C11 0.035(4) 0.033(4) 0.041(6) 0.015(4) 0.018(4) 0.020(4)
C12 0.041(5) 0.034(5) 0.036(6) 0.009(5) 0.019(5) 0.004(4)
F12 0.053(3) 0.057(3) 0.044(4) 0.006(3) 0.008(3) 0.018(3)
C13 0.044(5) 0.037(5) 0.046(7) -0.005(5) 0.015(5) 0.005(4)
Cl13 0.0736(17) 0.0583(16) 0.066(2) -0.0222(14) 0.0217(16) 0.0093(14)
C14 0.059(6) 0.034(5) 0.092(11) 0.014(6) 0.052(7) 0.017(5)
F14 0.101(4) 0.041(3) 0.138(7) 0.016(4) 0.072(5) 0.037(3)
C15 0.050(5) 0.047(6) 0.084(10) 0.040(6) 0.039(6) 0.026(5)
Cl15 0.0882(19) 0.085(2) 0.129(3) 0.060(2) 0.050(2) 0.0567(18)
C16 0.047(5) 0.054(6) 0.042(7) 0.020(5) 0.028(5) 0.018(5)
F16 0.065(3) 0.066(3) 0.046(4) 0.019(3) 0.015(3) 0.035(3)
C21 0.039(4) 0.024(4) 0.033(6) 0.009(4) 0.016(4) 0.009(4)
C22 0.046(5) 0.028(4) 0.048(7) 0.005(4) 0.019(5) 0.013(4)
C23 0.079(7) 0.044(6) 0.067(9) 0.030(6) 0.041(7) 0.035(5)
C24 0.073(7) 0.029(5) 0.060(9) 0.001(5) 0.030(6) 0.017(5)
C25 0.051(6) 0.034(5) 0.051(8) -0.009(5) 0.006(5) 0.008(5)
C26 0.043(5) 0.037(5) 0.043(7) 0.007(5) 0.007(5) 0.011(4)
C31 0.032(4) 0.031(4) 0.029(6) 0.004(4) 0.012(4) 0.008(4)
C32 0.039(5) 0.060(6) 0.032(6) 0.015(5) 0.014(4) 0.023(4)
C33 0.051(6) 0.074(7) 0.046(8) 0.021(6) 0.021(5) 0.027(5)
C34 0.044(6) 0.098(8) 0.061(9) 0.029(7) 0.021(6) 0.042(6)
C35 0.056(6) 0.074(7) 0.062(9) 0.021(6) 0.012(6) 0.037(6)
C36 0.038(5) 0.047(5) 0.035(6) 0.009(5) 0.011(4) 0.013(4)
C41 0.036(4) 0.024(4) 0.033(6) 0.007(4) 0.016(4) 0.007(4)
C42 0.047(5) 0.044(5) 0.037(7) 0.010(5) 0.023(5) 0.016(4)
C43 0.062(6) 0.045(6) 0.045(7) -0.002(5) 0.026(6) 0.017(5)
C44 0.085(7) 0.045(6) 0.052(8) 0.001(5) 0.044(7) 0.025(6)
C45 0.059(6) 0.049(6) 0.054(8) 0.013(5) 0.020(6) 0.033(5)
C46 0.044(5) 0.043(5) 0.048(7) 0.014(5) 0.021(5) 0.019(4)
C51 0.038(4) 0.028(4) 0.020(5) -0.002(4) 0.009(4) 0.009(4)
C52 0.052(5) 0.038(5) 0.048(7) 0.015(5) 0.015(5) 0.003(5)
C53 0.074(7) 0.051(6) 0.044(8) 0.025(6) 0.018(6) 0.013(6)
C54 0.084(7) 0.062(7) 0.036(7) 0.025(6) 0.012(6) 0.034(6)
C55 0.064(6) 0.077(7) 0.041(8) 0.016(6) 0.016(6) 0.040(6)
C56 0.048(5) 0.053(6) 0.033(6) 0.013(5) 0.017(5) 0.017(5)
C61 0.035(4) 0.024(4) 0.033(6) 0.007(4) 0.012(4) 0.013(4)
C62 0.041(5) 0.026(4) 0.034(6) 0.004(4) 0.013(5) 0.001(4)
C63 0.066(6) 0.036(5) 0.031(6) 0.014(4) 0.017(5) 0.020(5)
C64 0.048(5) 0.038(5) 0.041(7) 0.002(5) 0.010(5) 0.014(4)
C65 0.033(4) 0.033(4) 0.031(6) 0.005(4) 0.005(4) 0.007(4)
C66 0.039(4) 0.028(4) 0.024(5) 0.002(4) 0.012(4) 0.009(4)
C67 0.047(5) 0.043(5) 0.040(7) 0.007(4) 0.031(5) 0.019(4)
C68 0.033(4) 0.034(5) 0.049(7) 0.002(4) 0.022(5) 0.008(4)
C69 0.039(5) 0.036(5) 0.032(6) 0.000(4) 0.005(4) 0.014(4)
C70 0.042(5) 0.031(4) 0.035(6) 0.012(4) 0.020(4) 0.010(4)
C81 0.097(9) 0.092(9) 0.108(13) 0.035(9) 0.055(9) 0.056(8)
Cl82 0.393(8) 0.208(5) 0.094(4) 0.035(4) 0.041(5) 0.246(6)
Cl83 0.119(3) 0.128(3) 0.180(5) 0.068(3) 0.075(3) 0.079(3)

loop_
_atom_type_symbol
_atom_type_description
_atom_type_scat_dispersion_real
_atom_type_scat_dispersion_imag
_atom_type_scat_source
C C 0.0033 0.0016 'International Tables Vol C Tables 4.2.6.8 and 6.1.1.4'
H H 0.0000 0.0000 'International Tables Vol C Tables 4.2.6.8 and 6.1.1.4'
Cl Cl 0.1484 0.1585 'International Tables Vol C Tables 4.2.6.8 and 6.1.1.4'
F F 0.0171 0.0103 'International Tables Vol C Tables 4.2.6.8 and 6.1.1.4'
Fe Fe 0.3463 0.8444 'International Tables Vol C Tables 4.2.6.8 and 6.1.1.4'
P P 0.1023 0.0942 'International Tables Vol C Tables 4.2.6.8 and 6.1.1.4'
Pd Pd -0.9988 1.0072 'International Tables Vol C Tables 4.2.6.8 and 6.1.1.4'

loop_
_exptl_crystal_face_index_h
_exptl_crystal_face_index_k
_exptl_crystal_face_index_l
_exptl_crystal_face_perp_dist
13 2 -15 0.0443
-13 -1 15 0.0180
-3 -8 -11 0.0951
5 8 8 0.0563
15 -15 3 0.0213
-15 15 -3 0.0213

loop_
_geom_angle_atom_site_label_1
_geom_angle_atom_site_label_2
_geom_angle_atom_site_label_3
_geom_angle
_geom_angle_site_symmetry_1
_geom_angle_site_symmetry_3
_geom_angle_publ_flag
C61 Fe1 C69 107.4(3) . . ?
C61 Fe1 C70 122.4(3) . . ?
C62 Fe1 C61 42.0(3) . . ?
C62 Fe1 C63 40.2(3) . . ?
C62 Fe1 C65 68.9(3) . . ?
C62 Fe1 C66 158.9(3) . . ?
C62 Fe1 C67 121.8(3) . . ?
C62 Fe1 C68 106.1(3) . . ?
C62 Fe1 C69 121.6(3) . . ?
C62 Fe1 C70 157.7(3) . . ?
C63 Fe1 C61 68.9(3) . . ?
C63 Fe1 C65 67.9(3) . . ?
C63 Fe1 C66 123.8(4) . . ?
C63 Fe1 C67 107.1(4) . . ?
C63 Fe1 C68 120.9(3) . . ?
C63 Fe1 C69 156.6(3) . . ?
C63 Fe1 C70 161.6(3) . . ?
C64 Fe1 C61 68.0(3) . . ?
C64 Fe1 C62 67.7(3) . . ?
C64 Fe1 C63 40.1(3) . . ?
C64 Fe1 C65 39.9(3) . . ?
C64 Fe1 C66 109.0(3) . . ?
C64 Fe1 C67 122.9(4) . . ?
C64 Fe1 C68 156.9(4) . . ?
C64 Fe1 C69 161.8(3) . . ?
C64 Fe1 C70 126.6(3) . . ?
C65 Fe1 C61 40.8(3) . . ?
C65 Fe1 C66 122.9(3) . . ?
C65 Fe1 C67 158.4(3) . . ?
C65 Fe1 C68 160.9(4) . . ?
C65 Fe1 C69 125.3(4) . . ?
C65 Fe1 C70 110.0(3) . . ?
C66 Fe1 C61 158.1(3) . . ?
C66 Fe1 C68 68.3(3) . . ?
C66 Fe1 C69 68.3(3) . . ?
C66 Fe1 C70 40.7(3) . . ?
C67 Fe1 C61 159.1(3) . . ?
C67 Fe1 C66 41.1(3) . . ?
C67 Fe1 C68 39.9(3) . . ?
C67 Fe1 C69 67.7(4) . . ?
C67 Fe1 C70 67.7(3) . . ?
C68 Fe1 C61 123.2(3) . . ?
C68 Fe1 C69 40.4(3) . . ?
C68 Fe1 C70 67.3(3) . . ?
C69 Fe1 C70 39.7(3) . . ?
C21 P1 Pd1 112.7(3) . 2_666 ?
C21 P1 C31 100.9(3) . . ?
C31 P1 Pd1 119.0(3) . 2_666 ?
C61 P1 Pd1 112.6(2) . 2_666 ?
C61 P1 C21 103.6(4) . . ?
C61 P1 C31 106.4(4) . . ?
Cl1 Pd1 P1 92.28(8) . 2_666 ?
P2 Pd1 Cl1 87.17(7) . . ?
P2 Pd1 P1 179.42(9) . 2_666 ?
C11 Pd1 Cl1 175.5(2) . . ?
C11 Pd1 P1 90.7(2) . 2_666 ?
C11 Pd1 P2 89.8(2) . . ?
C41 P2 Pd1 117.3(2) . . ?
C51 P2 Pd1 110.6(3) . . ?
C51 P2 C41 104.0(4) . . ?
C66 P2 Pd1 110.9(3) . . ?
C66 P2 C41 101.9(4) . . ?
C66 P2 C51 111.6(3) . . ?
C12 C11 Pd1 122.1(7) . . ?
C16 C11 Pd1 122.8(8) . . ?
C16 C11 C12 115.1(9) . . ?
F12 C12 C11 119.0(8) . . ?
F12 C12 C13 117.5(9) . . ?
C13 C12 C11 123.5(9) . . ?
C12 C13 Cl13 122.1(9) . . ?
C14 C13 C12 117.9(10) . . ?
C14 C13 Cl13 120.0(9) . . ?
C13 C14 F14 120.5(11) . . ?
C13 C14 C15 122.9(10) . . ?
F14 C14 C15 116.6(11) . . ?
C14 C15 Cl15 122.8(9) . . ?
C14 C15 C16 115.5(9) . . ?
C16 C15 Cl15 121.6(9) . . ?
C11 C16 C15 124.9(10) . . ?
C11 C16 F16 119.1(9) . . ?
F16 C16 C15 115.9(9) . . ?
C22 C21 P1 121.9(7) . . ?
C26 C21 P1 119.4(7) . . ?
C26 C21 C22 118.4(8) . . ?
C21 C22 H22 119.5 . . ?
C21 C22 C23 120.9(9) . . ?
C23 C22 H22 119.5 . . ?
C22 C23 H23 120.2 . . ?
C24 C23 C22 119.6(9) . . ?
C24 C23 H23 120.2 . . ?
C23 C24 H24 120.2 . . ?
C23 C24 C25 119.5(9) . . ?
C25 C24 H24 120.2 . . ?
C24 C25 H25 119.4 . . ?
C24 C25 C26 121.2(9) . . ?
C26 C25 H25 119.4 . . ?
C21 C26 C25 120.3(9) . . ?
C21 C26 H26 119.9 . . ?
C25 C26 H26 119.9 . . ?
C32 C31 P1 119.4(6) . . ?
C36 C31 P1 122.4(6) . . ?
C36 C31 C32 118.1(7) . . ?
C31 C32 H32 120.0 . . ?
C33 C32 C31 120.0(8) . . ?
C33 C32 H32 120.0 . . ?
C32 C33 H33 119.9 . . ?
C34 C33 C32 120.2(9) . . ?
C34 C33 H33 119.9 . . ?
C33 C34 H34 119.2 . . ?
C33 C34 C35 121.5(9) . . ?
C35 C34 H34 119.2 . . ?
C34 C35 H35 120.7 . . ?
C36 C35 C34 118.6(9) . . ?
C36 C35 H35 120.7 . . ?
C31 C36 H36 119.2 . . ?
C35 C36 C31 121.5(8) . . ?
C35 C36 H36 119.2 . . ?
C42 C41 P2 121.5(7) . . ?
C46 C41 P2 120.5(7) . . ?
C46 C41 C42 117.9(9) . . ?
C41 C42 H42 119.2 . . ?
C43 C42 C41 121.6(9) . . ?
C43 C42 H42 119.2 . . ?
C42 C43 H43 120.2 . . ?
C44 C43 C42 119.6(11) . . ?
C44 C43 H43 120.2 . . ?
C43 C44 H44 119.4 . . ?
C43 C44 C45 121.1(10) . . ?
C45 C44 H44 119.4 . . ?
C44 C45 H45 120.1 . . ?
C46 C45 C44 119.7(10) . . ?
C46 C45 H45 120.1 . . ?
C41 C46 C45 120.1(10) . . ?
C41 C46 H46 120.0 . . ?
C45 C46 H46 120.0 . . ?
C52 C51 P2 123.6(6) . . ?
C56 C51 P2 118.8(6) . . ?
C56 C51 C52 117.6(8) . . ?
C51 C52 H52 119.7 . . ?
C53 C52 C51 120.5(8) . . ?
C53 C52 H52 119.7 . . ?
C52 C53 H53 119.2 . . ?
C54 C53 C52 121.6(8) . . ?
C54 C53 H53 119.2 . . ?
C53 C54 H54 120.5 . . ?
C53 C54 C55 119.0(9) . . ?
C55 C54 H54 120.5 . . ?
C54 C55 H55 119.6 . . ?
C54 C55 C56 120.7(9) . . ?
C56 C55 H55 119.6 . . ?
C51 C56 C55 120.5(8) . . ?
C51 C56 H56 119.8 . . ?
C55 C56 H56 119.8 . . ?
P1 C61 Fe1 135.2(4) . . ?
C62 C61 Fe1 68.3(5) . . ?
C62 C61 P1 128.3(6) . . ?
C65 C61 Fe1 69.1(5) . . ?
C65 C61 P1 125.2(6) . . ?
C65 C61 C62 105.6(7) . . ?
Fe1 C62 H62 125.7 . . ?
C61 C62 Fe1 69.7(4) . . ?
C61 C62 H62 126.1 . . ?
C63 C62 Fe1 70.1(4) . . ?
C63 C62 C61 107.8(7) . . ?
C63 C62 H62 126.1 . . ?
Fe1 C63 H63 126.2 . . ?
C62 C63 Fe1 69.7(4) . . ?
C62 C63 H63 125.9 . . ?
C64 C63 Fe1 69.8(5) . . ?
C64 C63 C62 108.2(8) . . ?
C64 C63 H63 125.9 . . ?
Fe1 C64 H64 126.0 . . ?
C63 C64 Fe1 70.2(5) . . ?
C63 C64 H64 125.1 . . ?
C65 C64 Fe1 70.3(5) . . ?
C65 C64 C63 109.8(8) . . ?
C65 C64 H64 125.1 . . ?
Fe1 C65 H65 125.9 . . ?
C61 C65 Fe1 70.1(5) . . ?
C61 C65 H65 125.7 . . ?
C64 C65 Fe1 69.8(6) . . ?
C64 C65 C61 108.5(7) . . ?
C64 C65 H65 125.7 . . ?
P2 C66 Fe1 136.7(4) . . ?
C67 C66 Fe1 69.4(4) . . ?
C67 C66 P2 129.6(7) . . ?
C70 C66 Fe1 70.1(4) . . ?
C70 C66 P2 122.6(5) . . ?
C70 C66 C67 106.0(7) . . ?
Fe1 C67 H67 126.0 . . ?
C66 C67 Fe1 69.5(5) . . ?
C66 C67 H67 125.7 . . ?
C68 C67 Fe1 70.4(5) . . ?
C68 C67 C66 108.7(8) . . ?
C68 C67 H67 125.7 . . ?
Fe1 C68 H68 126.0 . . ?
C67 C68 Fe1 69.7(5) . . ?
C67 C68 H68 125.9 . . ?
C67 C68 C69 108.2(7) . . ?
C69 C68 Fe1 70.0(5) . . ?
C69 C68 H68 125.9 . . ?
Fe1 C69 H69 125.7 . . ?
C68 C69 Fe1 69.6(5) . . ?
C68 C69 H69 126.1 . . ?
C70 C69 Fe1 70.2(5) . . ?
C70 C69 C68 107.9(8) . . ?
C70 C69 H69 126.1 . . ?
Fe1 C70 H70 126.9 . . ?
C66 C70 Fe1 69.1(4) . . ?
C66 C70 H70 125.4 . . ?
C69 C70 Fe1 70.1(4) . . ?
C69 C70 C66 109.1(7) . . ?
C69 C70 H70 125.4 . . ?
H81A C81 H81B 108.2 . . ?
Cl82 C81 H81A 109.8 . . ?
Cl82 C81 H81B 109.8 . . ?
Cl83 C81 H81A 109.8 . . ?
Cl83 C81 H81B 109.8 . . ?
Cl83 C81 Cl82 109.5(7) . . ?

loop_
_geom_bond_atom_site_label_1
_geom_bond_atom_site_label_2
_geom_bond_distance
_geom_bond_site_symmetry_2
_geom_bond_publ_flag
Cl1 Pd1 2.334(2) . ?
Fe1 C61 2.052(8) . ?
Fe1 C62 2.033(7) . ?
Fe1 C63 2.037(8) . ?
Fe1 C64 2.032(9) . ?
Fe1 C65 2.038(9) . ?
Fe1 C66 2.040(7) . ?
Fe1 C67 2.039(8) . ?
Fe1 C68 2.048(8) . ?
Fe1 C69 2.052(8) . ?
Fe1 C70 2.054(7) . ?
P1 Pd1 2.361(2) 2_666 ?
P1 C21 1.822(7) . ?
P1 C31 1.830(8) . ?
P1 C61 1.779(8) . ?
Pd1 P1 2.361(2) 2_666 ?
Pd1 P2 2.3170(19) . ?
Pd1 C11 2.015(8) . ?
P2 C41 1.818(9) . ?
P2 C51 1.816(8) . ?
P2 C66 1.801(8) . ?
C11 C12 1.396(12) . ?
C11 C16 1.348(11) . ?
C12 F12 1.343(10) . ?
C12 C13 1.376(12) . ?
C13 Cl13 1.715(10) . ?
C13 C14 1.355(13) . ?
C14 F14 1.358(10) . ?
C14 C15 1.383(14) . ?
C15 Cl15 1.704(9) . ?
C15 C16 1.409(13) . ?
C16 F16 1.360(10) . ?
C21 C22 1.376(10) . ?
C21 C26 1.371(11) . ?
C22 H22 0.9300 . ?
C22 C23 1.394(11) . ?
C23 H23 0.9300 . ?
C23 C24 1.359(13) . ?
C24 H24 0.9300 . ?
C24 C25 1.362(12) . ?
C25 H25 0.9300 . ?
C25 C26 1.377(11) . ?
C26 H26 0.9300 . ?
C31 C32 1.397(9) . ?
C31 C36 1.385(10) . ?
C32 H32 0.9300 . ?
C32 C33 1.383(11) . ?
C33 H33 0.9300 . ?
C33 C34 1.347(12) . ?
C34 H34 0.9300 . ?
C34 C35 1.377(11) . ?
C35 H35 0.9300 . ?
C35 C36 1.376(11) . ?
C36 H36 0.9300 . ?
C41 C42 1.387(11) . ?
C41 C46 1.379(11) . ?
C42 H42 0.9300 . ?
C42 C43 1.376(12) . ?
C43 H43 0.9300 . ?
C43 C44 1.325(12) . ?
C44 H44 0.9300 . ?
C44 C45 1.384(13) . ?
C45 H45 0.9300 . ?
C45 C46 1.380(12) . ?
C46 H46 0.9300 . ?
C51 C52 1.387(9) . ?
C51 C56 1.385(10) . ?
C52 H52 0.9300 . ?
C52 C53 1.379(12) . ?
C53 H53 0.9300 . ?
C53 C54 1.349(12) . ?
C54 H54 0.9300 . ?
C54 C55 1.366(11) . ?
C55 H55 0.9300 . ?
C55 C56 1.390(12) . ?
C56 H56 0.9300 . ?
C61 C62 1.463(10) . ?
C61 C65 1.426(10) . ?
C62 H62 0.9300 . ?
C62 C63 1.400(11) . ?
C63 H63 0.9300 . ?
C63 C64 1.394(10) . ?
C64 H64 0.9300 . ?
C64 C65 1.389(11) . ?
C65 H65 0.9300 . ?
C66 C67 1.431(9) . ?
C66 C70 1.424(11) . ?
C67 H67 0.9300 . ?
C67 C68 1.395(11) . ?
C68 H68 0.9300 . ?
C68 C69 1.416(11) . ?
C69 H69 0.9300 . ?
C69 C70 1.394(10) . ?
C70 H70 0.9300 . ?
C81 H81A 0.9700 . ?
C81 H81B 0.9700 . ?
C81 Cl82 1.754(13) . ?
C81 Cl83 1.731(11) . ?

loop_
_exptl_oxdiff_crystal_face_indexfrac_h
_exptl_oxdiff_crystal_face_indexfrac_k
_exptl_oxdiff_crystal_face_indexfrac_l
_exptl_oxdiff_crystal_face_x
_exptl_oxdiff_crystal_face_y
_exptl_oxdiff_crystal_face_z
13.0000 2.0000 -15.0000 0.0350 0.0153 0.9934
-13.0000 -1.0000 15.0000 0.0104 0.0233 -0.9783
-3.0000 -8.0000 -11.0000 -0.2554 -0.9988 0.0130
5.0000 8.0000 8.0000 0.2513 0.9556 0.1522
15.0000 -15.0000 3.0000 -0.8762 0.3380 0.3858
-15.0000 15.0000 -3.0000 0.8762 -0.3380 -0.3858
